data_4349937
loop_
_publ_author_name
'Konavarapu, Satyanarayana K.'
'Goswami, Anindita'
'Kumar, Anaparthi Ganesh'
'Banerjee, Susanta'
'Biradha, Kumar'

_publ_section_title
;
 MOFs containing a linear bis-pyridyl-tris-amide and angular carboxylates:
 exploration of proton conductivity, water vapor and dye sorptions
;
_journal_issue 1
_journal_name_full 'Inorganic Chemistry Frontiers'
_journal_page_first 184
_journal_paper_doi 10.1039/C8QI01055B
_journal_volume 6
_journal_year 2019
_chemical_formula_sum 'C49 H59 Co N6 O14'
_chemical_formula_weight 1014.95
_space_group_crystal_system monoclinic
_space_group_IT_number 14
_space_group_name_Hall '-P 2yn'
_space_group_name_H-M_alt 'P 1 21/n 1'
_atom_sites_solution_hydrogens geom
_audit_creation_method SHELXL-2014/7
_audit_update_record
;
2018-07-18 deposited with the CCDC.
2018-11-09 downloaded from the CCDC.
;
_cell_angle_alpha 90
_cell_angle_beta 103.862(4)
_cell_angle_gamma 90
_cell_formula_units_Z 4
_cell_length_a 23.803(2)
_cell_length_b 9.7214(10)
_cell_length_c 23.932(2)
_cell_measurement_reflns_used 6562
_cell_measurement_temperature 299(2)
_cell_measurement_theta_max 26.677
_cell_measurement_theta_min 2.738
_cell_volume 5376.5(8)
_computing_structure_refinement 'SHELXL-2014/7 (Sheldrick, 2014)'
_diffrn_ambient_temperature 299(2)
_diffrn_measured_fraction_theta_full 0.999
_diffrn_measured_fraction_theta_max 0.974
_diffrn_measurement_device_type 'Bruker APEX-2 CCD'
_diffrn_measurement_method hemispehere
_diffrn_radiation_type MoK\a
_diffrn_radiation_wavelength 0.71073
_diffrn_reflns_av_R_equivalents 0.0653
_diffrn_reflns_av_unetI/netI 0.0762
_diffrn_reflns_Laue_measured_fraction_full 0.999
_diffrn_reflns_Laue_measured_fraction_max 0.974
_diffrn_reflns_limit_h_max 28
_diffrn_reflns_limit_h_min -29
_diffrn_reflns_limit_k_max 12
_diffrn_reflns_limit_k_min -10
_diffrn_reflns_limit_l_max 30
_diffrn_reflns_limit_l_min -27
_diffrn_reflns_number 46958
_diffrn_reflns_point_group_measured_fraction_full 0.999
_diffrn_reflns_point_group_measured_fraction_max 0.974
_diffrn_reflns_theta_full 25.242
_diffrn_reflns_theta_max 26.677
_diffrn_reflns_theta_min 2.738
_exptl_absorpt_coefficient_mu 0.386
_exptl_crystal_colour 'light orange'
_exptl_crystal_density_diffrn 1.254
_exptl_crystal_description Block
_exptl_crystal_F_000 2136
_exptl_crystal_size_max 0.40
_exptl_crystal_size_mid 0.25
_exptl_crystal_size_min 0.20
_platon_squeeze_details
;
;
_refine_diff_density_max 0.886
_refine_diff_density_min -0.412
_refine_diff_density_rms 0.070
_refine_ls_extinction_method none
_refine_ls_goodness_of_fit_ref 0.854
_refine_ls_hydrogen_treatment constr
_refine_ls_matrix_type full
_refine_ls_number_parameters 514
_refine_ls_number_reflns 11068
_refine_ls_number_restraints 0
_refine_ls_restrained_S_all 0.854
_refine_ls_R_factor_all 0.1192
_refine_ls_R_factor_gt 0.0726
_refine_ls_shift/su_max 0.021
_refine_ls_shift/su_mean 0.002
_refine_ls_structure_factor_coef Fsqd
_refine_ls_weighting_details 'w=1/[\s^2^(Fo^2^)+(0.2000P)^2^] where P=(Fo^2^+2Fc^2^)/3'
_refine_ls_weighting_scheme calc
_refine_ls_wR_factor_gt 0.2201
_refine_ls_wR_factor_ref 0.2569
_reflns_Friedel_coverage 0.000
_reflns_number_gt 6562
_reflns_number_total 11068
_reflns_threshold_expression 'I > 2\s(I)'
_cod_data_source_file c8qi01055b2.cif
_cod_data_source_block MOF-4
_cod_original_cell_volume 5376.6(9)
_cod_original_sg_symbol_H-M 'P 21/n'
_cod_database_code 4349937
_shelx_shelxl_version_number 2014/7
_shelx_space_group_comment
;
The symmetry employed for this shelxl refinement is uniquely defined
by the following loop, which should always be used as a source of
symmetry information in preference to the above space-group names.
They are only intended as comments.
;
_shelx_estimated_absorpt_t_min 0.891
_shelx_estimated_absorpt_t_max 0.926

loop_
_space_group_symop_operation_xyz
'x, y, z'
'-x+1/2, y+1/2, -z+1/2'
'-x, -y, -z'
'x-1/2, -y-1/2, z-1/2'

loop_
_atom_site_label
_atom_site_type_symbol
_atom_site_fract_x
_atom_site_fract_y
_atom_site_fract_z
_atom_site_U_iso_or_equiv
_atom_site_adp_type
_atom_site_occupancy
_atom_site_site_symmetry_order
_atom_site_calc_flag
_atom_site_refinement_flags_posn
_atom_site_refinement_flags_adp
Co1 Co 1.07598(2) 1.39842(5) 0.52284(2) 0.0529(2) Uani 1 1 d . .
O1A O 1.09198(14) 1.6998(7) 0.82182(13) 0.165(2) Uani 1 1 d . .
O11A O 1.34912(12) 1.7381(3) 0.97308(12) 0.0837(9) Uani 1 1 d . .
O12A O 1.35587(12) 1.8722(3) 0.90211(13) 0.0740(8) Uani 1 1 d . .
C11A C 1.26602(16) 1.7618(4) 0.89529(14) 0.0675(10) Uani 1 1 d . .
C12A C 1.2361(2) 1.8517(6) 0.8568(2) 0.1015(16) Uani 1 1 d . .
H12A H 1.2548 1.9282 0.8465 0.122 Uiso 1 1 calc R U
C13A C 1.1778(2) 1.8320(9) 0.8322(2) 0.127(2) Uani 1 1 d . .
H13A H 1.1569 1.8966 0.8068 0.153 Uiso 1 1 calc R U
C14A C 1.1517(2) 1.7182(9) 0.8454(2) 0.118(2) Uani 1 1 d . .
C15A C 1.1808(3) 1.6213(7) 0.8826(3) 0.120(2) Uani 1 1 d . .
H15A H 1.1624 1.5418 0.8906 0.144 Uiso 1 1 calc R U
C16A C 1.2378(2) 1.6447(6) 0.9077(2) 0.1002(15) Uani 1 1 d . .
H16A H 1.2582 1.5808 0.9338 0.120 Uiso 1 1 calc R U
C17A C 1.32772(17) 1.7894(4) 0.92485(16) 0.0660(10) Uani 1 1 d . .
O21A O 1.04301(12) 1.5593(3) 0.55676(11) 0.0671(7) Uani 1 1 d . .
O22A O 0.95898(10) 1.6517(3) 0.56047(10) 0.0642(7) Uani 1 1 d . .
C21A C 1.03179(15) 1.6392(4) 0.64687(15) 0.0620(9) Uani 1 1 d . .
C22A C 0.99739(17) 1.6960(6) 0.67917(18) 0.0902(15) Uani 1 1 d . .
H22A H 0.9595 1.7204 0.6616 0.108 Uiso 1 1 calc R U
C23A C 1.0185(2) 1.7174(8) 0.7377(2) 0.125(2) Uani 1 1 d . .
H23A H 0.9951 1.7563 0.7595 0.150 Uiso 1 1 calc R U
C24A C 1.07394(19) 1.6807(8) 0.76260(18) 0.112(2) Uani 1 1 d . .
C25A C 1.10897(19) 1.6221(6) 0.73168(19) 0.1006(18) Uani 1 1 d . .
H25A H 1.1465 1.5960 0.7497 0.121 Uiso 1 1 calc R U
C26A C 1.08815(16) 1.6022(5) 0.67381(17) 0.0755(12) Uani 1 1 d . .
H26A H 1.1119 1.5636 0.6523 0.091 Uiso 1 1 calc R U
C27A C 1.00990(15) 1.6139(4) 0.58342(15) 0.0559(9) Uani 1 1 d . .
O18B O 0.81783(19) 0.8468(5) 0.66162(16) 0.1275(15) Uani 1 1 d . .
N11B N 1.02184(12) 1.2600(3) 0.55647(13) 0.0610(8) Uani 1 1 d . .
C11B C 0.98582(17) 1.1721(4) 0.52351(17) 0.0689(10) Uani 1 1 d . .
H11B H 0.9867 1.1650 0.4850 0.083 Uiso 1 1 calc R U
C12B C 0.94759(18) 1.0915(4) 0.54300(18) 0.0688(11) Uani 1 1 d . .
H12B H 0.9240 1.0304 0.5180 0.083 Uiso 1 1 calc R U
C13B C 0.94367(18) 1.1001(4) 0.59987(18) 0.0683(10) Uani 1 1 d . .
C14B C 0.9804(2) 1.1905(5) 0.63363(18) 0.0824(13) Uani 1 1 d . .
H14B H 0.9801 1.1998 0.6722 0.099 Uiso 1 1 calc R U
C15B C 1.01793(18) 1.2685(5) 0.61107(17) 0.0788(12) Uani 1 1 d . .
H15B H 1.0419 1.3304 0.6352 0.095 Uiso 1 1 calc R U
C16B C 0.90248(19) 1.0169(5) 0.62227(19) 0.0809(12) Uani 1 1 d . .
H16B H 0.8999 1.0326 0.6599 0.097 Uiso 1 1 calc R U
C17B C 0.86938(19) 0.9227(4) 0.59290(19) 0.0752(12) Uani 1 1 d . .
H17B H 0.8738 0.9048 0.5560 0.090 Uiso 1 1 calc R U
C18B C 0.8250(2) 0.8406(5) 0.6128(2) 0.0829(13) Uani 1 1 d . .
N21B N 0.79472(15) 0.7595(4) 0.57188(16) 0.0808(10) Uani 1 1 d . .
H21B H 0.8060 0.7602 0.5403 0.097 Uiso 1 1 calc R U
N22B N 0.6029(2) 0.4093(5) 0.5546(3) 0.133(2) Uani 1 1 d . .
H22B H 0.5964 0.3829 0.5868 0.159 Uiso 1 1 calc R U
C21B C 0.74693(18) 0.6719(4) 0.5713(2) 0.0796(12) Uani 1 1 d . .
C22B C 0.7216(2) 0.6119(6) 0.5210(3) 0.1058(19) Uani 1 1 d . .
H22C H 0.7362 0.6309 0.4891 0.127 Uiso 1 1 calc R U
C23B C 0.6753(2) 0.5242(7) 0.5140(3) 0.121(2) Uani 1 1 d . .
H23B H 0.6595 0.4841 0.4785 0.145 Uiso 1 1 calc R U
C24B C 0.6531(2) 0.4974(5) 0.5597(3) 0.1082(19) Uani 1 1 d . .
C25B C 0.6787(3) 0.5551(8) 0.6119(3) 0.136(3) Uani 1 1 d . .
H25B H 0.6639 0.5355 0.6437 0.164 Uiso 1 1 calc R U
C26B C 0.7261(3) 0.6422(7) 0.6185(3) 0.123(2) Uani 1 1 d . .
H26B H 0.7434 0.6795 0.6543 0.148 Uiso 1 1 calc R U
O31B O 0.5741(3) 0.4021(8) 0.4503(4) 0.220(4) Uani 1 1 d . .
N31B N 0.38231(17) 0.0007(4) 0.5055(2) 0.1073(14) Uani 1 1 d . .
H31B H 0.3836 -0.0400 0.5377 0.129 Uiso 1 1 calc R U
C31B C 0.5682(3) 0.3665(7) 0.5112(5) 0.150(3) Uani 1 1 d . .
C32B C 0.5192(3) 0.2771(6) 0.5093(4) 0.115(2) Uani 1 1 d . .
C33B C 0.4758(3) 0.2684(7) 0.4624(4) 0.137(3) Uani 1 1 d . .
H33B H 0.4770 0.3232 0.4308 0.164 Uiso 1 1 calc R U
C34B C 0.4288(3) 0.1805(6) 0.4587(3) 0.124(2) Uani 1 1 d . .
H34B H 0.3989 0.1774 0.4256 0.149 Uiso 1 1 calc R U
C35B C 0.4275(2) 0.0979(5) 0.5055(3) 0.1020(19) Uani 1 1 d . .
C36B C 0.4714(3) 0.1020(7) 0.5556(4) 0.134(3) Uani 1 1 d . .
H36B H 0.4710 0.0460 0.5870 0.161 Uiso 1 1 calc R U
C37B C 0.5172(3) 0.1981(8) 0.5559(3) 0.133(2) Uani 1 1 d . .
H37B H 0.5467 0.2068 0.5892 0.159 Uiso 1 1 calc R U
O48B O 0.33210(19) 0.0066(5) 0.4140(2) 0.1421(18) Uani 1 1 d . .
N41B N 0.13033(13) -0.4538(3) 0.49163(14) 0.0649(8) Uani 1 1 d . .
C41B C 0.16426(18) -0.3709(4) 0.53017(19) 0.0771(12) Uani 1 1 d . .
H41B H 0.1613 -0.3757 0.5682 0.093 Uiso 1 1 calc R U
C42B C 0.20318(18) -0.2791(5) 0.5172(2) 0.0838(13) Uani 1 1 d . .
H42B H 0.2256 -0.2239 0.5457 0.101 Uiso 1 1 calc R U
C43B C 0.20850(18) -0.2700(5) 0.4608(2) 0.0792(12) Uani 1 1 d . .
C44B C 0.17272(18) -0.3519(5) 0.4207(2) 0.0817(13) Uani 1 1 d . .
H44B H 0.1740 -0.3471 0.3822 0.098 Uiso 1 1 calc R U
C45B C 0.13454(17) -0.4421(5) 0.43795(18) 0.0740(11) Uani 1 1 d . .
H45B H 0.1108 -0.4969 0.4101 0.089 Uiso 1 1 calc R U
C46B C 0.2506(2) -0.1762(5) 0.4446(2) 0.0906(14) Uani 1 1 d . .
H46B H 0.2433 -0.1470 0.4066 0.109 Uiso 1 1 calc R U
C47B C 0.2974(2) -0.1316(5) 0.4801(3) 0.0937(16) Uani 1 1 d . .
H47B H 0.3056 -0.1612 0.5181 0.112 Uiso 1 1 calc R U
C48B C 0.3387(2) -0.0340(6) 0.4619(3) 0.0979(16) Uani 1 1 d . .

loop_
_atom_site_aniso_label
_atom_site_aniso_U_11
_atom_site_aniso_U_22
_atom_site_aniso_U_33
_atom_site_aniso_U_23
_atom_site_aniso_U_13
_atom_site_aniso_U_12
Co1 0.0366(3) 0.0625(3) 0.0519(3) 0.00764(19) -0.00458(19) -0.01712(19)
O1A 0.060(2) 0.375(7) 0.0545(18) -0.036(3) 0.0039(15) -0.063(3)
O11A 0.0641(17) 0.112(2) 0.0615(16) -0.0005(15) -0.0116(13) 0.0241(16)
O12A 0.0482(15) 0.090(2) 0.0760(18) -0.0128(15) -0.0015(13) 0.0030(14)
C11A 0.058(2) 0.089(3) 0.0452(18) -0.0063(18) -0.0078(16) -0.008(2)
C12A 0.061(3) 0.128(4) 0.094(3) 0.026(3) -0.024(2) -0.010(3)
C13A 0.073(4) 0.198(7) 0.088(4) 0.035(4) -0.026(3) -0.004(4)
C14A 0.065(3) 0.238(8) 0.046(2) -0.019(3) 0.005(2) -0.050(4)
C15A 0.105(4) 0.168(6) 0.082(4) -0.007(4) 0.011(3) -0.067(4)
C16A 0.082(3) 0.119(4) 0.087(3) 0.007(3) -0.004(3) -0.022(3)
C17A 0.054(2) 0.076(3) 0.058(2) -0.0171(19) -0.0065(18) 0.014(2)
O21A 0.0647(17) 0.0710(16) 0.0601(14) -0.0039(12) 0.0043(13) -0.0108(13)
O22A 0.0425(14) 0.0853(18) 0.0556(14) 0.0071(12) -0.0060(11) -0.0215(12)
C21A 0.0423(19) 0.085(3) 0.0519(19) -0.0044(17) -0.0024(16) -0.0238(17)
C22A 0.044(2) 0.153(5) 0.065(2) -0.016(3) -0.0029(19) -0.009(2)
C23A 0.051(3) 0.249(8) 0.073(3) -0.043(4) 0.010(2) -0.018(4)
C24A 0.051(3) 0.225(6) 0.052(2) -0.013(3) -0.002(2) -0.043(3)
C25A 0.040(2) 0.189(6) 0.063(3) -0.012(3) -0.0067(19) -0.019(3)
C26A 0.040(2) 0.120(4) 0.057(2) -0.002(2) -0.0069(16) -0.017(2)
C27A 0.046(2) 0.060(2) 0.0542(19) 0.0065(16) -0.0027(16) -0.0265(16)
O18B 0.145(4) 0.156(3) 0.091(2) -0.022(2) 0.048(2) -0.090(3)
N11B 0.0491(16) 0.0642(19) 0.0636(18) 0.0019(14) 0.0012(13) -0.0191(14)
C11B 0.068(2) 0.070(3) 0.065(2) 0.0012(18) 0.0069(19) -0.027(2)
C12B 0.068(2) 0.067(2) 0.070(2) -0.0035(18) 0.0119(19) -0.0347(19)
C13B 0.062(2) 0.066(2) 0.075(2) 0.0041(18) 0.012(2) -0.0213(18)
C14B 0.092(3) 0.091(3) 0.061(2) -0.003(2) 0.011(2) -0.046(3)
C15B 0.079(3) 0.085(3) 0.063(2) 0.004(2) -0.003(2) -0.046(2)
C16B 0.081(3) 0.089(3) 0.075(3) -0.004(2) 0.024(2) -0.036(2)
C17B 0.068(3) 0.080(3) 0.077(3) 0.001(2) 0.016(2) -0.030(2)
C18B 0.083(3) 0.090(3) 0.079(3) -0.002(2) 0.027(2) -0.040(3)
N21B 0.071(2) 0.089(2) 0.083(2) -0.0034(19) 0.0204(18) -0.0445(19)
N22B 0.094(4) 0.103(4) 0.208(6) -0.025(3) 0.051(4) -0.054(3)
C21B 0.066(3) 0.068(3) 0.107(3) 0.001(2) 0.025(2) -0.032(2)
C22B 0.091(4) 0.125(5) 0.106(4) -0.013(3) 0.033(3) -0.057(3)
C23B 0.088(4) 0.140(5) 0.133(5) -0.017(4) 0.024(4) -0.065(4)
C24B 0.065(3) 0.078(3) 0.186(6) -0.016(3) 0.038(4) -0.036(2)
C25B 0.118(5) 0.161(6) 0.149(6) -0.012(5) 0.069(5) -0.080(5)
C26B 0.133(5) 0.141(5) 0.106(4) -0.004(3) 0.049(4) -0.083(4)
O31B 0.156(5) 0.276(9) 0.230(7) -0.039(6) 0.051(5) -0.119(5)
N31B 0.070(3) 0.100(3) 0.162(4) -0.023(3) 0.050(3) -0.041(2)
C31B 0.085(4) 0.100(5) 0.278(11) -0.043(6) 0.071(6) -0.052(4)
C32B 0.078(4) 0.088(4) 0.192(7) -0.032(4) 0.055(4) -0.038(3)
C33B 0.082(4) 0.108(5) 0.223(8) 0.020(5) 0.042(5) -0.042(3)
C34B 0.095(4) 0.103(4) 0.180(6) 0.001(4) 0.044(4) -0.044(3)
C35B 0.067(3) 0.086(4) 0.169(6) -0.021(3) 0.060(4) -0.029(2)
C36B 0.086(4) 0.166(6) 0.156(6) -0.047(5) 0.041(4) -0.067(4)
C37B 0.102(4) 0.143(6) 0.164(6) -0.039(5) 0.055(4) -0.060(4)
O48B 0.127(3) 0.160(4) 0.141(4) 0.011(3) 0.037(3) -0.081(3)
N41B 0.0482(17) 0.073(2) 0.0677(19) 0.0077(15) 0.0019(14) -0.0204(15)
C41B 0.066(3) 0.085(3) 0.078(3) -0.006(2) 0.011(2) -0.036(2)
C42B 0.068(3) 0.088(3) 0.094(3) -0.016(2) 0.016(2) -0.042(2)
C43B 0.057(2) 0.075(3) 0.105(3) 0.008(2) 0.018(2) -0.026(2)
C44B 0.068(3) 0.094(3) 0.080(3) 0.020(2) 0.010(2) -0.030(2)
C45B 0.058(2) 0.087(3) 0.071(3) 0.009(2) 0.0030(19) -0.028(2)
C46B 0.075(3) 0.090(3) 0.111(4) 0.003(3) 0.030(3) -0.036(3)
C47B 0.075(3) 0.079(3) 0.135(4) -0.010(3) 0.041(3) -0.037(2)
C48B 0.076(3) 0.091(4) 0.133(5) -0.017(3) 0.038(3) -0.042(3)

loop_
_atom_type_symbol
_atom_type_description
_atom_type_scat_dispersion_real
_atom_type_scat_dispersion_imag
_atom_type_scat_source
C C 0.0033 0.0016 'International Tables Vol C Tables 4.2.6.8 and 6.1.1.4'
H H 0.0000 0.0000 'International Tables Vol C Tables 4.2.6.8 and 6.1.1.4'
N N 0.0061 0.0033 'International Tables Vol C Tables 4.2.6.8 and 6.1.1.4'
O O 0.0106 0.0060 'International Tables Vol C Tables 4.2.6.8 and 6.1.1.4'
Co Co 0.3494 0.9721 'International Tables Vol C Tables 4.2.6.8 and 6.1.1.4'

loop_
_geom_angle_atom_site_label_1
_geom_angle_atom_site_label_2
_geom_angle_atom_site_label_3
_geom_angle
_geom_angle_site_symmetry_1
_geom_angle_site_symmetry_3
O21A Co1 O22A 118.49(11) . 3_786
O21A Co1 O12A 92.57(12) . 2_746
O22A Co1 O12A 148.40(13) 3_786 2_746
O21A Co1 N11B 90.51(12) . .
O22A Co1 N11B 94.36(11) 3_786 .
O12A Co1 N11B 90.76(11) 2_746 .
O21A Co1 N41B 86.95(12) . 1_675
O22A Co1 N41B 87.65(11) 3_786 1_675
O12A Co1 N41B 88.46(11) 2_746 1_675
N11B Co1 N41B 177.30(12) . 1_675
O21A Co1 O11A 149.96(10) . 2_746
O22A Co1 O11A 90.57(10) 3_786 2_746
O12A Co1 O11A 57.90(11) 2_746 2_746
N11B Co1 O11A 94.95(11) . 2_746
N41B Co1 O11A 86.82(12) 1_675 2_746
C24A O1A C14A 117.4(3) . .
C17A O11A Co1 84.9(3) . 2_756
C17A O12A Co1 95.1(2) . 2_756
C12A C11A C16A 118.4(4) . .
C12A C11A C17A 120.5(4) . .
C16A C11A C17A 121.1(4) . .
C11A C12A C13A 120.9(6) . .
C11A C12A H12A 119.5 . .
C13A C12A H12A 119.5 . .
C14A C13A C12A 119.1(6) . .
C14A C13A H13A 120.4 . .
C12A C13A H13A 120.4 . .
C13A C14A C15A 122.1(5) . .
C13A C14A O1A 119.2(7) . .
C15A C14A O1A 118.7(6) . .
C16A C15A C14A 117.9(5) . .
C16A C15A H15A 121.0 . .
C14A C15A H15A 121.0 . .
C11A C16A C15A 121.6(5) . .
C11A C16A H16A 119.2 . .
C15A C16A H16A 119.2 . .
O11A C17A O12A 121.1(4) . .
O11A C17A C11A 120.2(4) . .
O12A C17A C11A 118.5(4) . .
C27A O21A Co1 153.7(2) . .
C27A O22A Co1 118.9(3) . 3_786
C26A C21A C22A 118.9(3) . .
C26A C21A C27A 119.3(4) . .
C22A C21A C27A 121.8(3) . .
C23A C22A C21A 120.7(4) . .
C23A C22A H22A 119.7 . .
C21A C22A H22A 119.7 . .
C24A C23A C22A 118.9(5) . .
C24A C23A H23A 120.6 . .
C22A C23A H23A 120.6 . .
C23A C24A C25A 121.8(4) . .
C23A C24A O1A 116.2(5) . .
C25A C24A O1A 121.9(5) . .
C24A C25A C26A 119.2(4) . .
C24A C25A H25A 120.4 . .
C26A C25A H25A 120.4 . .
C25A C26A C21A 120.5(4) . .
C25A C26A H26A 119.7 . .
C21A C26A H26A 119.7 . .
O21A C27A O22A 124.2(3) . .
O21A C27A C21A 118.6(3) . .
O22A C27A C21A 117.2(4) . .
C11B N11B C15B 115.8(3) . .
C11B N11B Co1 122.7(3) . .
C15B N11B Co1 121.1(2) . .
N11B C11B C12B 123.7(4) . .
N11B C11B H11B 118.2 . .
C12B C11B H11B 118.2 . .
C11B C12B C13B 120.5(4) . .
C11B C12B H12B 119.8 . .
C13B C12B H12B 119.8 . .
C14B C13B C12B 115.9(3) . .
C14B C13B C16B 121.9(4) . .
C12B C13B C16B 122.2(4) . .
C15B C14B C13B 120.5(4) . .
C15B C14B H14B 119.8 . .
C13B C14B H14B 119.8 . .
N11B C15B C14B 123.6(3) . .
N11B C15B H15B 118.2 . .
C14B C15B H15B 118.2 . .
C17B C16B C13B 124.2(4) . .
C17B C16B H16B 117.9 . .
C13B C16B H16B 117.9 . .
C16B C17B C18B 126.1(4) . .
C16B C17B H17B 116.9 . .
C18B C17B H17B 116.9 . .
O18B C18B N21B 123.9(4) . .
O18B C18B C17B 123.4(4) . .
N21B C18B C17B 112.6(4) . .
C18B N21B C21B 131.1(4) . .
C18B N21B H21B 114.5 . .
C21B N21B H21B 114.5 . .
C31B N22B C24B 129.9(7) . .
C31B N22B H22B 115.1 . .
C24B N22B H22B 115.1 . .
C22B C21B C26B 118.3(4) . .
C22B C21B N21B 117.2(4) . .
C26B C21B N21B 124.5(4) . .
C21B C22B C23B 123.7(5) . .
C21B C22B H22C 118.2 . .
C23B C22B H22C 118.2 . .
C24B C23B C22B 118.7(5) . .
C24B C23B H23B 120.6 . .
C22B C23B H23B 120.6 . .
C23B C24B C25B 119.0(4) . .
C23B C24B N22B 121.4(6) . .
C25B C24B N22B 119.6(6) . .
C26B C25B C24B 121.5(5) . .
C26B C25B H25B 119.2 . .
C24B C25B H25B 119.2 . .
C25B C26B C21B 118.7(5) . .
C25B C26B H26B 120.7 . .
C21B C26B H26B 120.7 . .
C48B N31B C35B 127.8(5) . .
C48B N31B H31B 116.1 . .
C35B N31B H31B 116.1 . .
N22B C31B C32B 127.0(10) . .
N22B C31B O31B 121.9(5) . .
C32B C31B O31B 111.1(8) . .
C33B C32B C37B 118.8(5) . .
C33B C32B C31B 121.4(8) . .
C37B C32B C31B 119.8(8) . .
C32B C33B C34B 122.7(7) . .
C32B C33B H33B 118.7 . .
C34B C33B H33B 118.7 . .
C35B C34B C33B 118.5(7) . .
C35B C34B H34B 120.7 . .
C33B C34B H34B 120.7 . .
C34B C35B C36B 121.7(5) . .
C34B C35B N31B 123.1(6) . .
C36B C35B N31B 115.3(6) . .
C35B C36B C37B 115.8(7) . .
C35B C36B H36B 122.1 . .
C37B C36B H36B 122.1 . .
C32B C37B C36B 122.5(7) . .
C32B C37B H37B 118.8 . .
C36B C37B H37B 118.8 . .
C45B N41B C41B 116.4(3) . .
C45B N41B Co1 125.5(3) . 1_435
C41B N41B Co1 118.0(3) . 1_435
N41B C41B C42B 124.2(4) . .
N41B C41B H41B 117.9 . .
C42B C41B H41B 117.9 . .
C43B C42B C41B 119.0(4) . .
C43B C42B H42B 120.5 . .
C41B C42B H42B 120.5 . .
C44B C43B C42B 117.2(4) . .
C44B C43B C46B 121.4(4) . .
C42B C43B C46B 121.4(4) . .
C43B C44B C45B 119.7(4) . .
C43B C44B H44B 120.1 . .
C45B C44B H44B 120.1 . .
N41B C45B C44B 123.4(4) . .
N41B C45B H45B 118.3 . .
C44B C45B H45B 118.3 . .
C47B C46B C43B 124.4(5) . .
C47B C46B H46B 117.8 . .
C43B C46B H46B 117.8 . .
C46B C47B C48B 122.6(6) . .
C46B C47B H47B 118.7 . .
C48B C47B H47B 118.7 . .
O48B C48B N31B 124.9(5) . .
O48B C48B C47B 123.0(5) . .
N31B C48B C47B 112.1(6) . .

loop_
_geom_bond_atom_site_label_1
_geom_bond_atom_site_label_2
_geom_bond_distance
_geom_bond_site_symmetry_2
Co1 O21A 2.006(3) .
Co1 O22A 2.027(2) 3_786
Co1 O12A 2.127(3) 2_746
Co1 N11B 2.149(3) .
Co1 N41B 2.181(3) 1_675
Co1 O11A 2.352(3) 2_746
O1A C24A 1.391(5) .
O1A C14A 1.409(6) .
O11A C17A 1.248(5) .
O11A Co1 2.352(3) 2_756
O12A C17A 1.253(5) .
O12A Co1 2.127(3) 2_756
C11A C12A 1.344(6) .
C11A C16A 1.390(6) .
C11A C17A 1.494(5) .
C12A C13A 1.386(7) .
C12A H12A 0.9300 .
C13A C14A 1.343(9) .
C13A H13A 0.9300 .
C14A C15A 1.366(9) .
C15A C16A 1.363(7) .
C15A H15A 0.9300 .
C16A H16A 0.9300 .
O21A C27A 1.245(4) .
O22A C27A 1.260(4) .
O22A Co1 2.027(2) 3_786
C21A C26A 1.389(5) .
C21A C22A 1.370(6) .
C21A C27A 1.503(5) .
C22A C23A 1.386(6) .
C22A H22A 0.9300 .
C23A C24A 1.359(7) .
C23A H23A 0.9300 .
C24A C25A 1.365(7) .
C25A C26A 1.368(6) .
C25A H25A 0.9300 .
C26A H26A 0.9300 .
O18B C18B 1.223(5) .
N11B C11B 1.328(5) .
N11B C15B 1.335(5) .
C11B C12B 1.365(5) .
C11B H11B 0.9300 .
C12B C13B 1.389(6) .
C12B H12B 0.9300 .
C13B C14B 1.360(5) .
C13B C16B 1.468(5) .
C14B C15B 1.377(5) .
C14B H14B 0.9300 .
C15B H15B 0.9300 .
C16B C17B 1.299(6) .
C16B H16B 0.9300 .
C17B C18B 1.489(5) .
C17B H17B 0.9300 .
C18B N21B 1.327(5) .
N21B C21B 1.418(4) .
N21B H21B 0.8600 .
N22B C31B 1.234(11) .
N22B C24B 1.451(6) .
N22B H22B 0.8600 .
C21B C22B 1.343(7) .
C21B C26B 1.368(7) .
C22B C23B 1.371(6) .
C22B H22C 0.9300 .
C23B C24B 1.348(8) .
C23B H23B 0.9300 .
C24B C25B 1.373(9) .
C25B C26B 1.390(7) .
C25B H25B 0.9300 .
C26B H26B 0.9300 .
O31B C31B 1.537(12) .
N31B C48B 1.327(7) .
N31B C35B 1.433(5) .
N31B H31B 0.8600 .
C31B C32B 1.447(7) .
C32B C33B 1.334(10) .
C32B C37B 1.365(10) .
C33B C34B 1.394(7) .
C33B H33B 0.9300 .
C34B C35B 1.383(9) .
C34B H34B 0.9300 .
C35B C36B 1.390(10) .
C36B C37B 1.435(8) .
C36B H36B 0.9300 .
C37B H37B 0.9300 .
O48B C48B 1.188(7) .
N41B C45B 1.317(5) .
N41B C41B 1.340(5) .
N41B Co1 2.181(3) 1_435
C41B C42B 1.374(5) .
C41B H41B 0.9300 .
C42B C43B 1.387(6) .
C42B H42B 0.9300 .
C43B C44B 1.374(6) .
C43B C46B 1.474(5) .
C44B C45B 1.395(5) .
C44B H44B 0.9300 .
C45B H45B 0.9300 .
C46B C47B 1.302(7) .
C46B H46B 0.9300 .
C47B C48B 1.503(6) .
C47B H47B 0.9300 .

loop_
_platon_squeeze_void_nr
_platon_squeeze_void_average_x
_platon_squeeze_void_average_y
_platon_squeeze_void_average_z
_platon_squeeze_void_volume
_platon_squeeze_void_count_electrons
_platon_squeeze_void_content
1 0.026 -0.087 0.250 1041 134 ' '
2 -0.015 0.041 0.750 1041 134 ' '
